data_1546921
loop_
_publ_author_name
'Smith, Graham'

_publ_section_title
;
 Ammonium hydrogen bis[(3-chloro-2-methylphenoxy)acetate]
;
_journal_coeditor_code BH4026
_journal_issue 8
_journal_name_full IUCrData
_journal_page_first x171223
_journal_paper_doi 10.1107/S2414314617012238
_journal_volume 2
_journal_year 2017
_chemical_formula_iupac 'N H4 +, C18 H17 Cl2 O6 -'
_chemical_formula_moiety 'H4 N +, C18 H17 Cl2 O6 -'
_chemical_formula_sum 'C18 H21 Cl2 N O6'
_chemical_formula_weight 418.26
_chemical_name_systematic
;
Ammonium hydrogen bis[(3-chloro-2-methylphenoxy)acetate]
;
_space_group_IT_number 2
_symmetry_cell_setting triclinic
_symmetry_space_group_name_Hall '-P 1'
_symmetry_space_group_name_H-M 'P -1'
_atom_sites_solution_hydrogens geom
_atom_sites_solution_primary direct
_atom_sites_solution_secondary difmap
_audit_creation_method SHELXL-97
_cell_angle_alpha 100.880(9)
_cell_angle_beta 92.184(8)
_cell_angle_gamma 103.053(9)
_cell_formula_units_Z 1
_cell_length_a 4.7434(5)
_cell_length_b 6.8568(8)
_cell_length_c 15.0374(15)
_cell_measurement_reflns_used 818
_cell_measurement_temperature 200.0(10)
_cell_measurement_theta_max 26.92
_cell_measurement_theta_min 3.65
_cell_volume 466.21(9)
_computing_cell_refinement
;
CrysAlis PRO (Rigaku OD, 2015)
;
_computing_data_collection
;
CrysAlis PRO (Rigaku OD, 2015)
;
_computing_data_reduction
;
CrysAlis PRO (Rigaku OD, 2015)
;
_computing_molecular_graphics
;
PLATON (Spek, 2009)
;
_computing_publication_material
;
PLATON (Spek, 2009)
;
_computing_structure_refinement
;
SHELXL97 (Sheldrick, 2008) within WinGX (Farrugia, 2012)
;
_computing_structure_solution
;
SHELXS97 (Sheldrick, 2008)
;
_diffrn_ambient_temperature 200.0(10)
_diffrn_detector_area_resol_mean 16.077
_diffrn_measured_fraction_theta_full 0.998
_diffrn_measured_fraction_theta_max 0.998
_diffrn_measurement_device_type 'Oxford Diffraction Gemini-S CCD-detector'
_diffrn_measurement_method '\w scans'
_diffrn_radiation_monochromator graphite
_diffrn_radiation_source 'Enhance (Mo) X-ray source'
_diffrn_radiation_type MoK\a
_diffrn_radiation_wavelength 0.71073
_diffrn_reflns_av_R_equivalents 0.0264
_diffrn_reflns_av_sigmaI/netI 0.0553
_diffrn_reflns_limit_h_max 5
_diffrn_reflns_limit_h_min -5
_diffrn_reflns_limit_k_max 8
_diffrn_reflns_limit_k_min -4
_diffrn_reflns_limit_l_max 17
_diffrn_reflns_limit_l_min -18
_diffrn_reflns_number 2774
_diffrn_reflns_theta_full 26.00
_diffrn_reflns_theta_max 26.00
_diffrn_reflns_theta_min 3.11
_diffrn_standards_number 0
_exptl_absorpt_coefficient_mu 0.384
_exptl_absorpt_correction_T_max 0.98
_exptl_absorpt_correction_T_min 0.92
_exptl_absorpt_correction_type multi-scan
_exptl_absorpt_process_details
;
(CrysAlis PRO; Rigaku OD, 2015)
;
_exptl_crystal_colour colourless
_exptl_crystal_density_diffrn 1.490
_exptl_crystal_density_method 'not measured'
_exptl_crystal_description prism
_exptl_crystal_F_000 218
_exptl_crystal_size_max 0.22
_exptl_crystal_size_mid 0.10
_exptl_crystal_size_min 0.08
_refine_diff_density_max 0.249
_refine_diff_density_min -0.277
_refine_ls_extinction_method none
_refine_ls_goodness_of_fit_ref 1.046
_refine_ls_hydrogen_treatment mixed
_refine_ls_matrix_type full
_refine_ls_number_constraints 0
_refine_ls_number_parameters 137
_refine_ls_number_reflns 1834
_refine_ls_number_restraints 4
_refine_ls_restrained_S_all 1.045
_refine_ls_R_factor_all 0.0708
_refine_ls_R_factor_gt 0.0516
_refine_ls_shift/su_max 0.000
_refine_ls_shift/su_mean 0.000
_refine_ls_structure_factor_coef Fsqd
_refine_ls_weighting_details 'calc w=1/[\s^2^(Fo^2^)+(0.0364P)^2^+0.3125P] where P=(Fo^2^+2Fc^2^)/3'
_refine_ls_weighting_scheme calc
_refine_ls_wR_factor_gt 0.1040
_refine_ls_wR_factor_ref 0.1132
_reflns_number_gt 1444
_reflns_number_total 1834
_reflns_threshold_expression I>2\s(I)
_cod_data_source_file bh4026sup1.cif
_cod_data_source_block I
_cod_database_code 1546921

loop_
_symmetry_equiv_pos_as_xyz
'x, y, z'
'-x, -y, -z'

loop_
_atom_site_aniso_label
_atom_site_aniso_U_11
_atom_site_aniso_U_22
_atom_site_aniso_U_33
_atom_site_aniso_U_12
_atom_site_aniso_U_13
_atom_site_aniso_U_23
Cl3 0.0468(5) 0.0320(4) 0.0378(4) -0.0076(3) 0.0184(3) 0.0056(3)
O11 0.0233(10) 0.0210(10) 0.0293(10) 0.0033(8) 0.0108(8) 0.0028(8)
O13 0.0264(11) 0.0231(11) 0.0389(12) 0.0086(8) 0.0082(8) 0.0025(9)
O14 0.0236(10) 0.0289(11) 0.0373(12) 0.0067(8) 0.0120(9) 0.0110(9)
C1 0.0194(13) 0.0247(14) 0.0225(14) 0.0079(11) 0.0031(11) 0.0038(11)
C2 0.0239(14) 0.0198(14) 0.0240(14) 0.0045(11) 0.0003(11) 0.0047(11)
C3 0.0233(15) 0.0262(15) 0.0278(15) -0.0002(12) 0.0049(11) 0.0079(12)
C4 0.0298(16) 0.0288(16) 0.0261(15) 0.0049(12) 0.0087(12) 0.0005(12)
C5 0.0311(16) 0.0209(15) 0.0311(15) 0.0050(12) 0.0033(12) -0.0013(12)
C6 0.0229(14) 0.0187(14) 0.0290(15) 0.0008(11) 0.0061(11) 0.0031(11)
C12 0.0203(13) 0.0182(14) 0.0271(14) 0.0014(10) 0.0040(11) 0.0032(11)
C13 0.0197(14) 0.0254(15) 0.0264(15) 0.0090(11) 0.0015(11) 0.0065(12)
C21 0.0373(17) 0.0204(15) 0.0327(16) 0.0028(12) 0.0080(13) 0.0050(12)
N1 0.0224(19) 0.028(2) 0.034(2) 0.0121(16) -0.0011(15) -0.0093(16)

loop_
_atom_site_type_symbol
_atom_site_label
_atom_site_fract_x
_atom_site_fract_y
_atom_site_fract_z
_atom_site_U_iso_or_equiv
_atom_site_thermal_displace_type
_atom_site_calc_flag
_atom_site_refinement_flags
_atom_site_occupancy
Cl Cl3 -0.46252(18) 0.64679(12) 0.40172(5) 0.0414(3) Uani d . 1.000
O O11 0.2641(4) 0.8709(3) 0.18193(12) 0.0249(6) Uani d . 1.000
O O13 0.5974(4) 0.7439(3) 0.05330(13) 0.0294(7) Uani d . 1.000
O O14 0.8485(4) 1.0668(3) 0.05893(13) 0.0290(6) Uani d . 1.000
C C1 0.1228(5) 0.9334(4) 0.25666(17) 0.0219(8) Uani d . 1.000
C C2 -0.0737(6) 0.7757(4) 0.28509(17) 0.0227(8) Uani d . 1.000
C C3 -0.2187(6) 0.8335(4) 0.35999(18) 0.0264(9) Uani d . 1.000
C C4 -0.1806(6) 1.0340(4) 0.40595(18) 0.0291(9) Uani d . 1.000
C C5 0.0156(6) 1.1828(4) 0.37604(19) 0.0288(9) Uani d . 1.000
C C6 0.1685(6) 1.1348(4) 0.30177(18) 0.0243(8) Uani d . 1.000
C C12 0.4836(6) 1.0238(4) 0.15668(18) 0.0225(8) Uani d . 1.000
C C13 0.6498(6) 0.9288(4) 0.08328(18) 0.0231(8) Uani d . 1.000
C C21 -0.1208(6) 0.5589(4) 0.23503(19) 0.0307(9) Uani d . 1.000
N N1 0.00000 0.50000 0.00000 0.0293(11) Uani d SD 1.000
H H4 -0.28680 1.06740 0.45660 0.0350 Uiso c R 1.000
H H5 0.04680 1.32120 0.40690 0.0350 Uiso c R 1.000
H H6 0.30380 1.23920 0.28190 0.0290 Uiso c R 1.000
H H14 1.00000 1.00000 0.00000 0.0440 Uiso d SR 1.000
H H121 0.61900 1.09700 0.21050 0.0270 Uiso c R 1.000
H H122 0.39400 1.12430 0.13420 0.0270 Uiso c R 1.000
H H211 -0.22140 0.46680 0.27240 0.0460 Uiso c RP 0.500
H H212 0.06720 0.52810 0.22220 0.0460 Uiso c RP 0.500
H H213 -0.23900 0.53980 0.17780 0.0460 Uiso c RP 0.500
H H214 0.03810 0.54390 0.19660 0.0460 Uiso d RP 0.500
H H215 -0.11590 0.46310 0.27650 0.0460 Uiso d RP 0.500
H H216 -0.31780 0.51360 0.20050 0.0460 Uiso d RP 0.500
H H10 -0.187(7) 0.422(8) -0.022(4) 0.0270 Uiso d DP 0.500
H H11 0.140(11) 0.429(8) -0.022(4) 0.0270 Uiso d DP 0.500
H H12 0.017(14) 0.565(8) 0.0609(17) 0.0270 Uiso d DP 0.500
H H13 0.052(13) 0.610(6) -0.029(4) 0.0270 Uiso d DP 0.500

loop_
_atom_type_symbol
_atom_type_description
_atom_type_scat_dispersion_real
_atom_type_scat_dispersion_imag
_atom_type_scat_source
C C 0.0033 0.0016 'International Tables Vol C Tables 4.2.6.8 and 6.1.1.4'
H H 0.0000 0.0000 'International Tables Vol C Tables 4.2.6.8 and 6.1.1.4'
O O 0.0106 0.0060 'International Tables Vol C Tables 4.2.6.8 and 6.1.1.4'
Cl Cl 0.1484 0.1585 'International Tables Vol C Tables 4.2.6.8 and 6.1.1.4'

loop_
_geom_angle_atom_site_label_1
_geom_angle_atom_site_label_2
_geom_angle_atom_site_label_3
_geom_angle
_geom_angle_publ_flag
C1 O11 C12 116.2(2) no
C13 O14 H14 115.00 no
H10 N1 H11 110(5) no
H10 N1 H12 115(5) no
H10 N1 H13 111(5) no
H12 N1 H13 102(5) no
H11 N1 H12 120(5) no
H11 N1 H13 98(5) no
O11 C1 C6 123.7(2) no
O11 C1 C2 114.9(2) no
C2 C1 C6 121.5(2) no
C1 C2 C21 120.6(2) no
C1 C2 C3 116.3(2) no
C3 C2 C21 123.2(2) no
Cl3 C3 C4 116.8(2) no
C2 C3 C4 123.7(3) no
Cl3 C3 C2 119.5(2) no
C3 C4 C5 117.9(3) no
C4 C5 C6 121.2(3) no
C1 C6 C5 119.5(3) no
O11 C12 C13 110.4(2) no
O13 C13 O14 126.3(3) no
O14 C13 C12 111.1(2) no
O13 C13 C12 122.6(2) no
C3 C4 H4 121.00 no
C5 C4 H4 121.00 no
C4 C5 H5 119.00 no
C6 C5 H5 119.00 no
C5 C6 H6 120.00 no
C1 C6 H6 120.00 no
O11 C12 H121 110.00 no
O11 C12 H122 110.00 no
C13 C12 H121 110.00 no
C13 C12 H122 110.00 no
H121 C12 H122 108.00 no
H214 C21 H215 104.00 no
H214 C21 H216 113.00 no
H215 C21 H216 107.00 no
C2 C21 H211 109.00 no
C2 C21 H212 109.00 no
C2 C21 H213 109.00 no
C2 C21 H214 110.00 no
C2 C21 H215 112.00 no
C2 C21 H216 110.00 no
H211 C21 H212 109.00 no
H211 C21 H213 109.00 no
H212 C21 H213 110.00 no

loop_
_geom_bond_atom_site_label_1
_geom_bond_atom_site_label_2
_geom_bond_distance
_geom_bond_publ_flag
Cl3 C3 1.749(3) no
O11 C1 1.379(3) no
O11 C12 1.419(3) no
O13 C13 1.227(3) no
O14 C13 1.293(3) no
O14 H14 1.2500 no
N1 H12 0.93(3) no
N1 H10 0.94(4) no
N1 H11 0.94(5) no
N1 H13 0.93(5) no
C1 C2 1.404(4) no
C1 C6 1.384(4) no
C2 C21 1.497(4) no
C2 C3 1.383(4) no
C3 C4 1.386(4) no
C4 C5 1.373(4) no
C5 C6 1.383(4) no
C12 C13 1.514(4) no
C4 H4 0.9500 no
C5 H5 0.9500 no
C6 H6 0.9500 no
C12 H122 0.9900 no
C12 H121 0.9900 no
C21 H212 0.9800 no
C21 H213 0.9800 no
C21 H211 0.9800 no
C21 H215 0.9900 no
C21 H216 1.0100 no
C21 H214 0.9800 no

loop_
_geom_hbond_atom_site_label_D
_geom_hbond_atom_site_label_H
_geom_hbond_atom_site_label_A
_geom_hbond_site_symmetry_A
_geom_hbond_distance_DH
_geom_hbond_distance_HA
_geom_hbond_distance_DA
_geom_hbond_angle_DHA
_geom_hbond_publ_flag
O14 H14 O14 2_775 1.25 1.25 2.494(3) 180 yes
O14 H14 O13 2_775 1.25 2.55 3.326(3) 118 yes
N1 H10 O13 2_565 0.94(4) 2.01(4) 2.941(2) 173(6) yes
N1 H11 O13 2_665 0.94(5) 1.92(5) 2.853(2) 171(5) yes
N1 H12 O11 . 0.93(3) 2.52(4) 3.3458(19) 147(4) yes
N1 H13 O14 2_675 0.93(5) 2.29(4) 3.194(2) 163(5) yes
C21 H211 Cl3 . 0.98 2.55 3.075(3) 113 no
C21 H214 O11 . 0.98 2.31 2.746(3) 106 no

loop_
_geom_torsion_atom_site_label_1
_geom_torsion_atom_site_label_2
_geom_torsion_atom_site_label_3
_geom_torsion_atom_site_label_4
_geom_torsion
_geom_torsion_publ_flag
C12 O11 C1 C2 -174.3(2) no
C12 O11 C1 C6 5.3(4) no
C1 O11 C12 C13 171.5(2) no
O11 C1 C2 C3 179.9(2) no
O11 C1 C2 C21 -0.7(4) no
C6 C1 C2 C3 0.3(4) no
C6 C1 C2 C21 179.7(3) no
O11 C1 C6 C5 179.8(2) no
C2 C1 C6 C5 -0.6(4) no
C1 C2 C3 Cl3 -178.7(2) no
C1 C2 C3 C4 0.5(4) no
C21 C2 C3 Cl3 1.9(4) no
C21 C2 C3 C4 -178.9(3) no
Cl3 C3 C4 C5 178.3(2) no
C2 C3 C4 C5 -1.0(4) no
C3 C4 C5 C6 0.7(4) no
C4 C5 C6 C1 0.1(4) no
O11 C12 C13 O13 -1.3(4) no
O11 C12 C13 O14 179.3(2) no

_cod_database_fobs_code 1546921
